data_7024859
loop_
_publ_author_name
'Arnold, Polly L.'
'Patel, Dipti'
'P\'echarman, Anne-Fr\'ed\'erique'
'Wilson, Claire'
'Love, Jason B.'

_publ_section_title
;
 Equatorial ligand substitution by hydroxide in uranyl Pacman complexes of
 a Schiff-base pyrrole macrocycle.
;
_journal_issue 14
_journal_name_full 'Dalton transactions (Cambridge, England : 2003)'
_journal_page_first 3501
_journal_page_last 3508
_journal_paper_doi 10.1039/b922115h
_journal_volume 39
_journal_year 2010
_chemical_formula_moiety 'C72 H73 K N8 O3 U'
_chemical_formula_sum 'C72 H73 K N8 O3 U'
_chemical_formula_weight 1375.51
_chemical_name_systematic
;
?
;
_space_group_IT_number 2
_symmetry_cell_setting triclinic
_symmetry_space_group_name_Hall '-P 1'
_symmetry_space_group_name_H-M 'P -1'
_atom_sites_solution_hydrogens geom
_atom_sites_solution_primary direct
_atom_sites_solution_secondary difmap
_audit_creation_method SHELXL-97
_cell_angle_alpha 92.186(5)
_cell_angle_beta 105.716(5)
_cell_angle_gamma 116.998(5)
_cell_formula_units_Z 2
_cell_length_a 13.864(5)
_cell_length_b 15.187(5)
_cell_length_c 18.151(5)
_cell_measurement_reflns_used 17777
_cell_measurement_temperature 150(2)
_cell_measurement_theta_max 30
_cell_measurement_theta_min 1.5
_cell_volume 3219.6(18)
_computing_cell_refinement 'SAINT (Siemans, 1995)'
_computing_data_collection 'SMART (Siemans, 1993)'
_computing_data_reduction 'SAINT (Siemans, 1995)'
_computing_molecular_graphics 'ORTEP(Farrugia, 1997)'
_computing_publication_material 'enCIFer (Allen et al.,2004)'
_computing_structure_refinement 'SHELXL-97 (Sheldrick, 2008)'
_computing_structure_solution 'SIR-92 (GIACOVAZZO, 1994)'
_diffrn_ambient_temperature 150(2)
_diffrn_measured_fraction_theta_full 0.998
_diffrn_measured_fraction_theta_max 0.944
_diffrn_measurement_device_type 'Bruker x8'
_diffrn_measurement_method \w
_diffrn_radiation_monochromator graphite
_diffrn_radiation_source 'fine-focus sealed tube'
_diffrn_radiation_type MoK\a
_diffrn_radiation_wavelength 0.71073
_diffrn_reflns_av_R_equivalents 0.0322
_diffrn_reflns_av_sigmaI/netI 0.0332
_diffrn_reflns_limit_h_max 19
_diffrn_reflns_limit_h_min -19
_diffrn_reflns_limit_k_max 21
_diffrn_reflns_limit_k_min -21
_diffrn_reflns_limit_l_max 25
_diffrn_reflns_limit_l_min -25
_diffrn_reflns_number 73027
_diffrn_reflns_theta_full 27.50
_diffrn_reflns_theta_max 30.02
_diffrn_reflns_theta_min 1.53
_diffrn_standards_decay_% 0
_diffrn_standards_interval_count 0
_diffrn_standards_interval_time 0
_diffrn_standards_number 0
_exptl_absorpt_coefficient_mu 2.639
_exptl_absorpt_correction_T_max 0.4856
_exptl_absorpt_correction_T_min 0.4586
_exptl_absorpt_correction_type multi-scan
_exptl_absorpt_process_details SADABS
_exptl_crystal_colour Orange
_exptl_crystal_density_diffrn 1.419
_exptl_crystal_density_meas 1.42
_exptl_crystal_density_method 'not measured'
_exptl_crystal_description Irregular
_exptl_crystal_F_000 1392
_exptl_crystal_size_max 0.35
_exptl_crystal_size_mid 0.33
_exptl_crystal_size_min 0.32
_refine_diff_density_max 2.219
_refine_diff_density_min -0.716
_refine_diff_density_rms 0.104
_refine_ls_extinction_method none
_refine_ls_goodness_of_fit_ref 1.067
_refine_ls_hydrogen_treatment riding
_refine_ls_matrix_type full
_refine_ls_number_parameters 731
_refine_ls_number_reflns 17777
_refine_ls_number_restraints 0
_refine_ls_restrained_S_all 1.067
_refine_ls_R_factor_all 0.0359
_refine_ls_R_factor_gt 0.0291
_refine_ls_shift/su_max 0.004
_refine_ls_shift/su_mean 0.000
_refine_ls_structure_factor_coef Fsqd
_refine_ls_weighting_details 'calc w=1/[\s^2^(Fo^2^)+(0.0393P)^2^+1.2907P] where P=(Fo^2^+2Fc^2^)/3'
_refine_ls_weighting_scheme calc
_refine_ls_wR_factor_gt 0.0679
_refine_ls_wR_factor_ref 0.0711
_reflns_number_gt 15880
_reflns_number_total 17777
_reflns_threshold_expression >2\s(I)
_cod_data_source_file b922115h.txt
_cod_data_source_block po7012
_cod_depositor_comments
;
The following automatic conversions were performed:

'_symmetry_cell_setting' value 'Triclinic' changed to 'triclinic'
according to /home/saulius/struct/CIF-dictionaries/cif_core.dic
dictionary named 'cif_core.dic' version 2.4.2 from 2011-04-26.

Automatic conversion script
Id: cif_fix_values 1891 2012-01-12 08:04:46Z andrius 
;
_cod_original_cell_volume 3219.7(18)
_cod_original_sg_symbol_H-M P-1
_cod_database_code 7024859

loop_
_symmetry_equiv_pos_as_xyz
'x, y, z'
'-x, -y, -z'

loop_
_atom_site_label
_atom_site_type_symbol
_atom_site_fract_x
_atom_site_fract_y
_atom_site_fract_z
_atom_site_U_iso_or_equiv
_atom_site_adp_type
_atom_site_occupancy
_atom_site_symmetry_multiplicity
_atom_site_calc_flag
_atom_site_refinement_flags
_atom_site_disorder_assembly
_atom_site_disorder_group
U1 U 0.687214(7) 0.604608(6) 0.667291(5) 0.01757(3) Uani 1 1 d . . .
K1 K 0.45560(5) 0.34952(4) 0.54747(3) 0.02712(11) Uani 1 1 d . . .
O1 O 0.75407(14) 0.65947(12) 0.76914(9) 0.0221(3) Uani 1 1 d . . .
O2 O 0.62113(14) 0.55137(12) 0.56469(9) 0.0204(3) Uani 1 1 d . . .
O3 O 0.60954(14) 0.44974(12) 0.68651(10) 0.0235(3) Uani 1 1 d . . .
H3A H 0.6261 0.4252 0.7317 0.035 Uiso 1 1 calc R . .
N1 N 0.83787(17) 0.55713(15) 0.66025(12) 0.0231(4) Uani 1 1 d . . .
N2 N 0.84903(16) 0.74255(15) 0.63889(11) 0.0213(4) Uani 1 1 d . . .
N3 N 0.63866(17) 0.74047(14) 0.63099(11) 0.0209(4) Uani 1 1 d . . .
N4 N 0.48016(16) 0.56301(15) 0.65897(11) 0.0218(4) Uani 1 1 d . . .
N5 N 0.51768(18) 0.52638(16) 0.80751(12) 0.0265(4) Uani 1 1 d . . .
N6 N 0.71310(18) 0.67181(15) 0.92549(11) 0.0246(4) Uani 1 1 d . . .
H6 H 0.7260 0.6669 0.8822 0.030 Uiso 1 1 calc R . .
N7 N 0.93698(19) 0.66900(16) 0.92560(12) 0.0278(4) Uani 1 1 d . . .
H7 H 0.8829 0.6593 0.8839 0.033 Uiso 1 1 calc R . .
N8 N 0.8957(2) 0.52283(17) 0.80906(13) 0.0317(5) Uani 1 1 d . . .
C1 C 0.9292(2) 0.62895(19) 0.65148(15) 0.0267(5) Uani 1 1 d . . .
H1 H 0.9899 0.6176 0.6523 0.032 Uiso 1 1 calc R . .
C2 C 0.9386(2) 0.72348(19) 0.64075(15) 0.0263(5) Uani 1 1 d . . .
C3 C 1.0309(2) 0.8091(2) 0.63366(18) 0.0367(6) Uani 1 1 d . . .
H3 H 1.1008 0.8156 0.6333 0.044 Uiso 1 1 calc R . .
C4 C 0.9981(2) 0.8828(2) 0.62724(17) 0.0343(6) Uani 1 1 d . . .
H4 H 1.0419 0.9484 0.6216 0.041 Uiso 1 1 calc R . .
C5 C 0.8862(2) 0.83990(18) 0.63076(14) 0.0237(5) Uani 1 1 d . . .
C6 C 0.8195(2) 0.89525(17) 0.63443(14) 0.0242(5) Uani 1 1 d . . .
C7 C 0.8507(2) 0.9782(2) 0.58583(17) 0.0350(6) Uani 1 1 d . . .
H7A H 0.8272 0.9483 0.5321 0.053 Uiso 1 1 calc R . .
H7B H 0.9320 1.0219 0.6043 0.053 Uiso 1 1 calc R . .
H7C H 0.8126 1.0163 0.5906 0.053 Uiso 1 1 calc R . .
C8 C 0.8564(2) 0.9436(2) 0.72075(16) 0.0338(6) Uani 1 1 d . . .
H8A H 0.8159 0.9797 0.7253 0.051 Uiso 1 1 calc R . .
H8B H 0.9372 0.9893 0.7390 0.051 Uiso 1 1 calc R . .
H8C H 0.8390 0.8920 0.7516 0.051 Uiso 1 1 calc R . .
C9 C 0.6907(2) 0.82851(17) 0.60686(13) 0.0220(4) Uani 1 1 d . . .
C10 C 0.6082(2) 0.85334(19) 0.56362(15) 0.0282(5) Uani 1 1 d . . .
H10 H 0.6222 0.9093 0.5401 0.034 Uiso 1 1 calc R . .
C11 C 0.5021(2) 0.7781(2) 0.56297(15) 0.0291(5) Uani 1 1 d . . .
H11 H 0.4315 0.7743 0.5394 0.035 Uiso 1 1 calc R . .
C12 C 0.5224(2) 0.70932(18) 0.60473(14) 0.0229(5) Uani 1 1 d . . .
C13 C 0.4445(2) 0.61934(19) 0.62149(14) 0.0241(5) Uani 1 1 d . . .
H13 H 0.3670 0.6003 0.6055 0.029 Uiso 1 1 calc R . .
C14 C 0.3985(2) 0.47251(18) 0.67339(14) 0.0234(5) Uani 1 1 d . . .
C15 C 0.3002(2) 0.4018(2) 0.61467(15) 0.0268(5) Uani 1 1 d . . .
H15 H 0.2855 0.4155 0.5646 0.032 Uiso 1 1 calc R . .
C16 C 0.2235(2) 0.3114(2) 0.62889(15) 0.0300(5) Uani 1 1 d . . .
C16A C 0.1179(3) 0.2373(2) 0.56341(18) 0.0443(7) Uani 1 1 d . . .
H16A H 0.1176 0.2633 0.5160 0.066 Uiso 1 1 calc R . .
H16B H 0.0509 0.2271 0.5757 0.066 Uiso 1 1 calc R . .
H16C H 0.1182 0.1744 0.5569 0.066 Uiso 1 1 calc R . .
C17 C 0.2457(2) 0.2903(2) 0.70435(16) 0.0305(5) Uani 1 1 d . . .
C17A C 0.1670(3) 0.1924(2) 0.72279(19) 0.0439(7) Uani 1 1 d . . .
H17A H 0.2045 0.1843 0.7728 0.066 Uiso 1 1 calc R . .
H17B H 0.1480 0.1375 0.6837 0.066 Uiso 1 1 calc R . .
H17C H 0.0983 0.1930 0.7235 0.066 Uiso 1 1 calc R . .
C18 C 0.3428(2) 0.3617(2) 0.76302(15) 0.0295(5) Uani 1 1 d . . .
H18 H 0.3575 0.3479 0.8131 0.035 Uiso 1 1 calc R . .
C19 C 0.4187(2) 0.45307(19) 0.74942(14) 0.0251(5) Uani 1 1 d . . .
C20 C 0.5099(2) 0.54708(19) 0.87394(15) 0.0270(5) Uani 1 1 d . . .
H20 H 0.4394 0.5150 0.8820 0.032 Uiso 1 1 calc R . .
C21 C 0.6087(2) 0.61910(19) 0.93610(14) 0.0269(5) Uani 1 1 d . . .
C22 C 0.6234(3) 0.6479(2) 1.01312(16) 0.0350(6) Uani 1 1 d . . .
H22 H 0.5671 0.6247 1.0369 0.042 Uiso 1 1 calc R . .
C23 C 0.7389(3) 0.7185(2) 1.04878(15) 0.0347(6) Uani 1 1 d . . .
H23 H 0.7731 0.7503 1.1008 0.042 Uiso 1 1 calc R . .
C24 C 0.7934(2) 0.73299(18) 0.99360(14) 0.0267(5) Uani 1 1 d . . .
C25 C 0.9173(2) 0.80026(18) 0.99999(14) 0.0269(5) Uani 1 1 d . . .
C26 C 0.9803(2) 0.8702(2) 1.07993(16) 0.0344(6) Uani 1 1 d . . .
H26A H 0.9767 0.8307 1.1201 0.052 Uiso 1 1 calc R . .
H26B H 0.9448 0.9105 1.0854 0.052 Uiso 1 1 calc R . .
H26C H 1.0588 0.9132 1.0844 0.052 Uiso 1 1 calc R . .
C27 C 0.9246(2) 0.86354(19) 0.93561(16) 0.0306(5) Uani 1 1 d . . .
H27A H 1.0033 0.9054 0.9400 0.046 Uiso 1 1 calc R . .
H27B H 0.8905 0.9050 0.9411 0.046 Uiso 1 1 calc R . .
H27C H 0.8844 0.8197 0.8856 0.046 Uiso 1 1 calc R . .
C28 C 0.9722(2) 0.73564(19) 0.99243(14) 0.0277(5) Uani 1 1 d . . .
C29 C 1.0608(3) 0.7285(2) 1.04524(16) 0.0365(6) Uani 1 1 d . . .
H29 H 1.1015 0.7650 1.0958 0.044 Uiso 1 1 calc R . .
C30 C 1.0782(3) 0.6561(2) 1.00859(18) 0.0406(7) Uani 1 1 d . . .
H30 H 1.1325 0.6365 1.0305 0.049 Uiso 1 1 calc R . .
C31 C 1.0006(2) 0.6197(2) 0.93472(16) 0.0331(6) Uani 1 1 d . . .
C32 C 0.9779(3) 0.5456(2) 0.87208(16) 0.0358(6) Uani 1 1 d . . .
H32 H 1.0227 0.5141 0.8772 0.043 Uiso 1 1 calc R . .
C33 C 0.8715(2) 0.4487(2) 0.74760(15) 0.0294(5) Uani 1 1 d . . .
C34 C 0.8754(3) 0.3603(2) 0.75805(17) 0.0372(6) Uani 1 1 d . . .
H34 H 0.8954 0.3486 0.8085 0.045 Uiso 1 1 calc R . .
C35 C 0.8506(3) 0.2883(2) 0.69604(17) 0.0341(6) Uani 1 1 d . . .
C35A C 0.8594(3) 0.1950(2) 0.7109(2) 0.0488(8) Uani 1 1 d . . .
H35A H 0.8833 0.1968 0.7660 0.073 Uiso 1 1 calc R . .
H35B H 0.9144 0.1921 0.6896 0.073 Uiso 1 1 calc R . .
H35C H 0.7861 0.1367 0.6866 0.073 Uiso 1 1 calc R . .
C36 C 0.8188(2) 0.3055(2) 0.61997(16) 0.0309(6) Uani 1 1 d . . .
C36A C 0.7939(3) 0.2305(2) 0.55096(18) 0.0402(7) Uani 1 1 d . . .
H36A H 0.7673 0.2507 0.5036 0.060 Uiso 1 1 calc R . .
H36B H 0.7362 0.1651 0.5527 0.060 Uiso 1 1 calc R . .
H36C H 0.8625 0.2281 0.5528 0.060 Uiso 1 1 calc R . .
C37 C 0.8121(2) 0.3929(2) 0.60936(16) 0.0287(5) Uani 1 1 d . . .
H37 H 0.7891 0.4035 0.5589 0.034 Uiso 1 1 calc R . .
C38 C 0.8389(2) 0.46500(19) 0.67177(15) 0.0253(5) Uani 1 1 d . . .
C1S C 0.5294(3) 0.1909(3) 0.6578(2) 0.0529(9) Uani 1 1 d . . .
H1S H 0.5939 0.2542 0.6724 0.064 Uiso 1 1 calc R . .
C2S C 0.4311(4) 0.1793(3) 0.6651(2) 0.0582(9) Uani 1 1 d . . .
H2S H 0.4271 0.2345 0.6849 0.070 Uiso 1 1 calc R . .
C3S C 0.3369(4) 0.0866(4) 0.6435(3) 0.0787(14) Uani 1 1 d . . .
H3S H 0.2684 0.0789 0.6482 0.094 Uiso 1 1 calc R . .
C4S C 0.3417(4) 0.0043(3) 0.6150(3) 0.0758(13) Uani 1 1 d . . .
H4S H 0.2768 -0.0587 0.5999 0.091 Uiso 1 1 calc R . .
C5S C 0.4425(4) 0.0156(3) 0.6089(2) 0.0614(10) Uani 1 1 d . . .
H5S H 0.4479 -0.0398 0.5914 0.074 Uiso 1 1 calc R . .
C6S C 0.5351(3) 0.1095(3) 0.6289(2) 0.0580(9) Uani 1 1 d . . .
H6S H 0.6032 0.1183 0.6227 0.070 Uiso 1 1 calc R . .
C7S C 1.1504(4) 0.5906(5) 0.6031(3) 0.0846(16) Uani 1 1 d . . .
H7S H 1.1242 0.5945 0.5511 0.102 Uiso 1 1 calc R . .
C8S C 1.1115(4) 0.5014(5) 0.6234(5) 0.103(2) Uani 1 1 d . . .
H8S H 1.0579 0.4447 0.5854 0.123 Uiso 1 1 calc R . .
C9S C 1.1460(9) 0.4904(8) 0.6949(7) 0.139(4) Uani 1 1 d . . .
H9S H 1.1189 0.4270 0.7081 0.167 Uiso 1 1 calc R . .
C10S C 1.2238(12) 0.5755(14) 0.7503(6) 0.209(7) Uani 1 1 d . . .
H10S H 1.2482 0.5709 0.8024 0.250 Uiso 1 1 calc R . .
C11S C 1.2649(8) 0.6669(9) 0.7277(6) 0.164(5) Uani 1 1 d . . .
H11S H 1.3211 0.7245 0.7639 0.197 Uiso 1 1 calc R . .
C12S C 1.2244(5) 0.6736(5) 0.6536(4) 0.0930(18) Uani 1 1 d . . .
H12S H 1.2482 0.7358 0.6383 0.112 Uiso 1 1 calc R . .
C13S C 1.1570(5) 0.8552(5) 0.8582(5) 0.118(3) Uani 1 1 d . . .
H13S H 1.0859 0.8096 0.8612 0.142 Uiso 1 1 calc R . .
C14S C 1.2462(7) 0.8355(5) 0.8805(5) 0.140(3) Uani 1 1 d . . .
H14S H 1.2367 0.7779 0.9008 0.168 Uiso 1 1 calc R . .
C15S C 1.3458(6) 0.8974(4) 0.8734(4) 0.107(2) Uani 1 1 d . . .
H15S H 1.4057 0.8826 0.8873 0.128 Uiso 1 1 calc R . .
C16S C 1.3603(4) 0.9805(4) 0.8466(4) 0.1006(19) Uani 1 1 d . . .
H16S H 1.4307 1.0240 0.8415 0.121 Uiso 1 1 calc R . .
C17S C 1.2754(6) 1.0032(6) 0.8266(4) 0.119(2) Uani 1 1 d . . .
H17S H 1.2873 1.0627 0.8087 0.143 Uiso 1 1 calc R . .
C18S C 1.1715(5) 0.9394(6) 0.8323(3) 0.105(2) Uani 1 1 d . . .
H18S H 1.1118 0.9545 0.8184 0.126 Uiso 1 1 calc R . .
C19S C 0.6008(4) 0.9072(4) 0.7809(3) 0.0744(13) Uani 1 1 d . . .
H19S H 0.5779 0.8900 0.7270 0.089 Uiso 1 1 calc R . .
C20S C 0.6334(4) 1.0026(4) 0.8142(3) 0.0721(13) Uani 1 1 d . . .
H20S H 0.6318 1.0496 0.7833 0.087 Uiso 1 1 calc R . .
C21S C 0.6688(3) 1.0286(3) 0.8945(3) 0.0657(11) Uani 1 1 d . . .
H21S H 0.6927 1.0938 0.9180 0.079 Uiso 1 1 calc R . .
C22S C 0.6687(3) 0.9575(3) 0.9395(2) 0.0587(9) Uani 1 1 d . . .
H22S H 0.6915 0.9738 0.9935 0.070 Uiso 1 1 calc R . .
C23S C 0.6345(3) 0.8627(3) 0.9036(2) 0.0604(10) Uani 1 1 d . . .
H23S H 0.6338 0.8142 0.9335 0.072 Uiso 1 1 calc R . .
C24S C 0.60098(17) 0.83775(17) 0.82404(13) 0.0702(12) Uani 1 1 d . . .
H24S H 0.5786 0.7731 0.8003 0.084 Uiso 1 1 calc R . .
C26S C 0.42402(17) 0.74693(17) 1.04458(13) 0.0836(14) Uiso 1 1 d R . .
H26S H 0.4726 0.8151 1.0487 0.100 Uiso 1 1 d R . .
C25S C 0.37480(17) 0.68232(17) 0.97297(13) 0.064(2) Uiso 0.50 1 d PR A 1
H25S H 0.3904 0.7073 0.9291 0.077 Uiso 0.50 1 d PR B 1
C27S C 0.40068(17) 0.70965(17) 1.11008(13) 0.097(3) Uiso 0.50 1 d PR A 1
H27S H 0.4336 0.7529 1.1580 0.116 Uiso 0.50 1 calc PR C 1
C28S C 0.32811(17) 0.60775(17) 1.10397(13) 0.089(3) Uiso 0.50 1 d PR A 1
H28S H 0.3125 0.5828 1.1478 0.107 Uiso 0.50 1 calc PR D 1
C29S C 0.27889(17) 0.54315(17) 1.03236(13) 0.061(2) Uiso 0.50 1 d PR A 1
H29S H 0.2303 0.4750 1.0283 0.073 Uiso 0.50 1 calc PR E 1
C30S C 0.30223(17) 0.58043(17) 0.96686(13) 0.0562(18) Uiso 0.50 1 d PR A 1
H30S H 0.2693 0.5372 0.9190 0.067 Uiso 0.50 1 calc PR F 1
C29' C 0.29910(17) 0.56879(17) 1.08455(13) 0.0352(12) Uiso 0.50 1 d PR A 2
H29' H 0.2609 0.5087 1.1007 0.042 Uiso 0.50 1 calc PR G 2
C28' C 0.34996(17) 0.66053(17) 1.13730(13) 0.0476(15) Uiso 0.50 1 d PR A 2
H28' H 0.3425 0.6617 1.1867 0.057 Uiso 0.50 1 calc PR H 2
C27' C 0.41276(17) 0.75095(17) 1.11264(13) 0.066(2) Uiso 0.50 1 d PR A 2
H27' H 0.4456 0.8127 1.1454 0.079 Uiso 0.50 1 calc PR I 2
C30' C 0.30450(17) 0.56593(17) 1.01081(13) 0.0608(19) Uiso 0.50 1 d PR A 2
H30' H 0.2665 0.5072 0.9736 0.073 Uiso 0.50 1 calc PR J 2
C25' C 0.37330(17) 0.66083(17) 0.99698(13) 0.087(3) Uiso 0.50 1 d PR A 2
H25' H 0.3840 0.6627 0.9485 0.105 Uiso 0.50 1 calc PR K 2

loop_
_atom_site_aniso_label
_atom_site_aniso_U_11
_atom_site_aniso_U_22
_atom_site_aniso_U_33
_atom_site_aniso_U_23
_atom_site_aniso_U_13
_atom_site_aniso_U_12
U1 0.01749(4) 0.01696(4) 0.01875(4) 0.00424(3) 0.00495(3) 0.00916(3)
K1 0.0317(3) 0.0224(3) 0.0238(2) 0.0027(2) 0.0068(2) 0.0115(2)
O1 0.0225(8) 0.0242(8) 0.0175(7) 0.0023(6) 0.0036(6) 0.0111(7)
O2 0.0219(8) 0.0203(8) 0.0169(7) 0.0024(6) 0.0046(6) 0.0096(7)
O3 0.0261(8) 0.0200(8) 0.0250(8) 0.0087(7) 0.0071(7) 0.0119(7)
N1 0.0232(10) 0.0242(10) 0.0270(10) 0.0064(8) 0.0082(8) 0.0155(9)
N2 0.0206(9) 0.0205(10) 0.0222(9) 0.0055(7) 0.0062(8) 0.0098(8)
N3 0.0228(9) 0.0194(9) 0.0218(9) 0.0036(7) 0.0054(8) 0.0123(8)
N4 0.0198(9) 0.0232(10) 0.0223(9) 0.0044(8) 0.0073(8) 0.0100(8)
N5 0.0234(10) 0.0248(11) 0.0248(10) 0.0054(8) 0.0064(8) 0.0069(9)
N6 0.0292(11) 0.0230(10) 0.0184(9) 0.0032(8) 0.0064(8) 0.0105(9)
N7 0.0312(11) 0.0242(11) 0.0241(10) 0.0018(8) -0.0002(9) 0.0154(9)
N8 0.0431(13) 0.0295(12) 0.0281(11) 0.0048(9) 0.0066(10) 0.0249(11)
C1 0.0228(11) 0.0310(13) 0.0308(13) 0.0062(10) 0.0084(10) 0.0168(11)
C2 0.0213(11) 0.0252(12) 0.0333(13) 0.0091(10) 0.0106(10) 0.0108(10)
C3 0.0212(12) 0.0327(15) 0.0534(18) 0.0123(13) 0.0137(12) 0.0097(11)
C4 0.0251(13) 0.0229(13) 0.0454(16) 0.0078(11) 0.0090(12) 0.0049(11)
C5 0.0238(11) 0.0196(11) 0.0219(11) 0.0021(9) 0.0047(9) 0.0075(10)
C6 0.0269(12) 0.0170(11) 0.0242(11) 0.0036(9) 0.0045(9) 0.0092(10)
C7 0.0338(14) 0.0214(13) 0.0433(16) 0.0108(11) 0.0091(12) 0.0095(11)
C8 0.0369(14) 0.0266(13) 0.0306(13) -0.0038(11) 0.0034(11) 0.0142(12)
C9 0.0278(12) 0.0175(11) 0.0208(11) 0.0024(8) 0.0055(9) 0.0125(10)
C10 0.0349(13) 0.0229(12) 0.0308(13) 0.0093(10) 0.0070(11) 0.0189(11)
C11 0.0296(13) 0.0305(13) 0.0317(13) 0.0059(10) 0.0049(10) 0.0210(11)
C12 0.0236(11) 0.0248(12) 0.0234(11) 0.0039(9) 0.0061(9) 0.0150(10)
C13 0.0201(11) 0.0297(13) 0.0255(12) 0.0038(10) 0.0069(9) 0.0150(10)
C14 0.0214(11) 0.0239(12) 0.0262(12) 0.0039(9) 0.0102(9) 0.0106(10)
C15 0.0222(11) 0.0330(13) 0.0239(12) 0.0035(10) 0.0075(9) 0.0125(11)
C16 0.0225(12) 0.0301(13) 0.0298(13) -0.0013(10) 0.0082(10) 0.0070(11)
C16A 0.0315(15) 0.0425(18) 0.0349(15) -0.0023(13) 0.0042(12) 0.0027(13)
C17 0.0261(12) 0.0267(13) 0.0326(13) 0.0013(10) 0.0132(11) 0.0060(11)
C17A 0.0417(17) 0.0299(15) 0.0416(17) 0.0008(12) 0.0168(14) 0.0008(13)
C18 0.0301(13) 0.0282(13) 0.0250(12) 0.0040(10) 0.0118(10) 0.0082(11)
C19 0.0219(11) 0.0249(12) 0.0246(12) 0.0029(9) 0.0077(9) 0.0082(10)
C20 0.0273(12) 0.0232(12) 0.0276(12) 0.0072(10) 0.0088(10) 0.0097(10)
C21 0.0320(13) 0.0242(12) 0.0226(11) 0.0053(9) 0.0080(10) 0.0124(11)
C22 0.0390(15) 0.0365(15) 0.0259(13) 0.0060(11) 0.0136(12) 0.0135(13)
C23 0.0417(15) 0.0314(14) 0.0225(12) 0.0008(10) 0.0083(11) 0.0121(12)
C24 0.0327(13) 0.0200(12) 0.0230(12) 0.0037(9) 0.0044(10) 0.0116(10)
C25 0.0320(13) 0.0180(11) 0.0232(12) 0.0012(9) 0.0020(10) 0.0101(10)
C26 0.0372(15) 0.0236(13) 0.0303(14) -0.0035(10) 0.0011(11) 0.0109(12)
C27 0.0352(14) 0.0213(12) 0.0332(14) 0.0074(10) 0.0091(11) 0.0128(11)
C28 0.0316(13) 0.0202(12) 0.0255(12) 0.0039(9) 0.0041(10) 0.0108(11)
C29 0.0413(16) 0.0336(15) 0.0267(13) 0.0007(11) -0.0035(12) 0.0201(13)
C30 0.0439(17) 0.0392(16) 0.0364(15) 0.0033(12) -0.0031(13) 0.0273(14)
C31 0.0388(15) 0.0308(14) 0.0321(14) 0.0063(11) 0.0044(12) 0.0226(13)
C32 0.0449(16) 0.0331(15) 0.0357(15) 0.0060(12) 0.0069(12) 0.0273(13)
C33 0.0356(14) 0.0270(13) 0.0307(13) 0.0037(10) 0.0075(11) 0.0212(12)
C34 0.0508(17) 0.0361(15) 0.0331(14) 0.0074(12) 0.0074(13) 0.0312(14)
C35 0.0431(15) 0.0301(14) 0.0379(15) 0.0052(11) 0.0092(12) 0.0269(13)
C35A 0.073(2) 0.0380(17) 0.0460(18) 0.0041(14) 0.0084(16) 0.0412(18)
C36 0.0320(13) 0.0300(13) 0.0348(14) 0.0017(11) 0.0082(11) 0.0201(12)
C36A 0.0482(17) 0.0399(16) 0.0403(16) 0.0000(13) 0.0096(14) 0.0306(15)
C37 0.0308(13) 0.0313(13) 0.0305(13) 0.0076(10) 0.0104(11) 0.0198(11)
C38 0.0231(11) 0.0264(12) 0.0315(13) 0.0061(10) 0.0083(10) 0.0162(10)
C1S 0.054(2) 0.0398(18) 0.0442(18) 0.0085(15) 0.0012(16) 0.0141(16)
C2S 0.075(3) 0.062(2) 0.0421(19) 0.0072(17) 0.0173(18) 0.038(2)
C3S 0.055(2) 0.102(4) 0.074(3) 0.008(3) 0.036(2) 0.026(3)
C4S 0.074(3) 0.051(2) 0.065(3) 0.007(2) 0.026(2) -0.002(2)
C5S 0.084(3) 0.048(2) 0.053(2) 0.0098(17) 0.013(2) 0.037(2)
C6S 0.047(2) 0.070(3) 0.058(2) 0.0182(19) 0.0109(17) 0.032(2)
C7S 0.056(3) 0.121(5) 0.088(4) 0.004(4) 0.033(3) 0.048(3)
C8S 0.050(3) 0.083(4) 0.173(7) -0.018(4) 0.049(4) 0.027(3)
C9S 0.164(9) 0.167(9) 0.189(9) 0.104(8) 0.105(8) 0.131(8)
C10S 0.211(14) 0.35(2) 0.074(5) 0.050(9) 0.013(7) 0.155(15)
C11S 0.111(6) 0.179(10) 0.122(8) -0.069(7) 0.024(6) 0.020(7)
C12S 0.079(4) 0.089(4) 0.139(6) 0.009(4) 0.067(4) 0.046(3)
C13S 0.089(4) 0.081(4) 0.154(6) -0.028(4) 0.085(4) -0.005(3)
C14S 0.178(7) 0.078(4) 0.243(9) 0.061(5) 0.157(7) 0.076(5)
C15S 0.102(4) 0.076(4) 0.173(6) 0.024(4) 0.060(4) 0.059(4)
C16S 0.063(3) 0.064(3) 0.170(6) 0.012(4) 0.050(4) 0.021(3)
C17S 0.121(5) 0.155(6) 0.148(6) 0.103(5) 0.079(5) 0.096(5)
C18S 0.073(3) 0.202(8) 0.053(3) 0.034(4) 0.018(2) 0.079(5)
C19S 0.074(3) 0.109(4) 0.048(2) 0.010(2) 0.023(2) 0.050(3)
C20S 0.070(3) 0.083(3) 0.084(3) 0.052(3) 0.044(3) 0.041(3)
C21S 0.055(2) 0.044(2) 0.089(3) 0.001(2) 0.024(2) 0.0171(18)
C22S 0.059(2) 0.071(3) 0.045(2) 0.0056(18) 0.0113(17) 0.035(2)
C23S 0.067(2) 0.063(2) 0.070(3) 0.025(2) 0.025(2) 0.044(2)
C24S 0.069(3) 0.069(3) 0.074(3) -0.009(2) 0.019(2) 0.039(2)

loop_
_atom_type_symbol
_atom_type_description
_atom_type_scat_dispersion_real
_atom_type_scat_dispersion_imag
_atom_type_scat_source
C C 0.0033 0.0016 'International Tables Vol C Tables 4.2.6.8 and 6.1.1.4'
H H 0.0000 0.0000 'International Tables Vol C Tables 4.2.6.8 and 6.1.1.4'
N N 0.0061 0.0033 'International Tables Vol C Tables 4.2.6.8 and 6.1.1.4'
O O 0.0106 0.0060 'International Tables Vol C Tables 4.2.6.8 and 6.1.1.4'
U U -9.6767 9.6646 'International Tables Vol C Tables 4.2.6.8 and 6.1.1.4'
K K 0.2009 0.2494 'International Tables Vol C Tables 4.2.6.8 and 6.1.1.4'

loop_
_geom_angle_atom_site_label_1
_geom_angle_atom_site_label_2
_geom_angle_atom_site_label_3
_geom_angle
_geom_angle_site_symmetry_1
_geom_angle_site_symmetry_3
O1 U1 O2 179.14(7) . .
O1 U1 O3 94.52(7) . .
O2 U1 O3 86.33(7) . .
O1 U1 N2 89.79(7) . .
O2 U1 N2 89.46(7) . .
O3 U1 N2 147.01(6) . .
O1 U1 N3 94.57(7) . .
O2 U1 N3 84.79(7) . .
O3 U1 N3 141.48(7) . .
N2 U1 N3 70.29(7) . .
O1 U1 N1 94.38(7) . .
O2 U1 N1 85.72(7) . .
O3 U1 N1 79.13(7) . .
N2 U1 N1 67.93(7) . .
N3 U1 N1 137.15(7) . .
O1 U1 N4 97.25(7) . .
O2 U1 N4 83.01(7) . .
O3 U1 N4 76.04(6) . .
N2 U1 N4 135.83(6) . .
N3 U1 N4 65.71(7) . .
N1 U1 N4 153.28(7) . .
O1 U1 K1 135.94(6) . .
O2 U1 K1 44.91(5) . .
O3 U1 K1 43.39(5) . .
N2 U1 K1 131.65(5) . .
N3 U1 K1 111.48(5) . .
N1 U1 K1 89.84(5) . .
N4 U1 K1 65.24(5) . .
O1 U1 K1 143.90(6) . 2_666
O2 U1 K1 35.40(5) . 2_666
O3 U1 K1 116.08(5) . 2_666
N2 U1 K1 75.09(5) . 2_666
N3 U1 K1 49.61(4) . 2_666
N1 U1 K1 109.18(5) . 2_666
N4 U1 K1 73.87(5) . 2_666
K1 U1 K1 72.81(2) . 2_666
O3 K1 O2 60.08(5) . .
O3 K1 O2 121.65(5) . 2_666
O2 K1 O2 67.74(6) . 2_666
O3 K1 C12 132.37(6) . 2_666
O2 K1 C12 92.52(6) . 2_666
O2 K1 C12 71.02(6) 2_666 2_666
O3 K1 C11 121.01(7) . 2_666
O2 K1 C11 107.22(7) . 2_666
O2 K1 C11 97.14(6) 2_666 2_666
C12 K1 C11 26.53(7) 2_666 2_666
O3 K1 C15 82.86(6) . .
O2 K1 C15 94.51(6) . .
O2 K1 C15 76.80(6) 2_666 .
C12 K1 C15 141.44(7) 2_666 .
C11 K1 C15 153.45(7) 2_666 .
O3 K1 N3 158.04(6) . 2_666
O2 K1 N3 106.07(5) . 2_666
O2 K1 N3 58.95(5) 2_666 2_666
C12 K1 N3 26.00(6) 2_666 2_666
C11 K1 N3 43.07(6) 2_666 2_666
C15 K1 N3 116.75(6) . 2_666
O3 K1 C10 133.24(6) . 2_666
O2 K1 C10 131.89(6) . 2_666
O2 K1 C10 100.48(6) 2_666 2_666
C12 K1 C10 41.84(7) 2_666 2_666
C11 K1 C10 25.33(7) 2_666 2_666
C15 K1 C10 129.41(7) . 2_666
N3 K1 C10 41.76(6) 2_666 2_666
O3 K1 C9 158.31(6) . 2_666
O2 K1 C9 130.08(6) . 2_666
O2 K1 C9 78.18(6) 2_666 2_666
C12 K1 C9 40.81(7) 2_666 2_666
C11 K1 C9 41.44(7) 2_666 2_666
C15 K1 C9 112.38(7) . 2_666
N3 K1 C9 24.39(5) 2_666 2_666
C10 K1 C9 25.12(6) 2_666 2_666
O3 K1 C14 59.37(6) . .
O2 K1 C14 76.97(6) . .
O2 K1 C14 85.92(6) 2_666 .
C12 K1 C14 156.90(6) 2_666 .
C11 K1 C14 175.50(7) 2_666 .
C15 K1 C14 24.44(6) . .
N3 K1 C14 138.00(6) 2_666 .
C10 K1 C14 150.81(7) 2_666 .
C9 K1 C14 136.83(6) 2_666 .
O3 K1 C2S 73.21(8) . .
O2 K1 C2S 132.33(8) . .
O2 K1 C2S 156.65(8) 2_666 .
C12 K1 C2S 113.87(8) 2_666 .
C11 K1 C2S 88.04(9) 2_666 .
C15 K1 C2S 88.40(9) . .
N3 K1 C2S 114.81(8) 2_666 .
C10 K1 C2S 74.97(8) 2_666 .
C9 K1 C2S 91.26(8) 2_666 .
C14 K1 C2S 87.87(8) . .
O3 K1 C1S 68.30(7) . .
O2 K1 C1S 119.45(7) . .
O2 K1 C1S 169.65(7) 2_666 .
C12 K1 C1S 100.38(8) 2_666 .
C11 K1 C1S 73.93(8) 2_666 .
C15 K1 C1S 108.77(9) . .
N3 K1 C1S 110.81(7) 2_666 .
C10 K1 C1S 69.20(8) 2_666 .
C9 K1 C1S 91.54(8) 2_666 .
C14 K1 C1S 102.70(8) . .
C2S K1 C1S 22.27(9) . .
U1 O2 K1 108.19(7) . .
U1 O2 K1 123.01(8) . 2_666
K1 O2 K1 112.26(6) . 2_666
U1 O3 K1 102.25(6) . .
U1 O3 H3A 128.9 . .
K1 O3 H3A 128.9 . .
C1 N1 C38 116.7(2) . .
C1 N1 U1 115.07(15) . .
C38 N1 U1 127.97(15) . .
C5 N2 C2 105.9(2) . .
C5 N2 U1 139.06(15) . .
C2 N2 U1 114.38(15) . .
C9 N3 C12 106.52(19) . .
C9 N3 U1 135.24(15) . .
C12 N3 U1 114.49(15) . .
C9 N3 K1 83.11(13) . 2_666
C12 N3 K1 71.90(12) . 2_666
U1 N3 K1 92.90(6) . 2_666
C13 N4 C14 118.5(2) . .
C13 N4 U1 114.37(16) . .
C14 N4 U1 125.01(14) . .
C20 N5 C19 118.3(2) . .
C24 N6 C21 110.2(2) . .
C24 N6 H6 124.9 . .
C21 N6 H6 124.9 . .
C28 N7 C31 110.2(2) . .
C28 N7 H7 124.9 . .
C31 N7 H7 124.9 . .
C32 N8 C33 120.0(2) . .
N1 C1 C2 121.8(2) . .
N1 C1 H1 119.1 . .
C2 C1 H1 119.1 . .
N2 C2 C3 110.3(2) . .
N2 C2 C1 120.5(2) . .
C3 C2 C1 129.2(2) . .
C4 C3 C2 106.3(2) . .
C4 C3 H3 126.8 . .
C2 C3 H3 126.8 . .
C3 C4 C5 107.3(2) . .
C3 C4 H4 126.4 . .
C5 C4 H4 126.4 . .
N2 C5 C4 110.2(2) . .
N2 C5 C6 123.5(2) . .
C4 C5 C6 126.0(2) . .
C9 C6 C5 114.33(19) . .
C9 C6 C7 109.3(2) . .
C5 C6 C7 109.1(2) . .
C9 C6 C8 107.6(2) . .
C5 C6 C8 107.2(2) . .
C7 C6 C8 109.3(2) . .
C6 C7 H7A 109.5 . .
C6 C7 H7B 109.5 . .
H7A C7 H7B 109.5 . .
C6 C7 H7C 109.5 . .
H7A C7 H7C 109.5 . .
H7B C7 H7C 109.5 . .
C6 C8 H8A 109.5 . .
C6 C8 H8B 109.5 . .
H8A C8 H8B 109.5 . .
C6 C8 H8C 109.5 . .
H8A C8 H8C 109.5 . .
H8B C8 H8C 109.5 . .
N3 C9 C10 110.1(2) . .
N3 C9 C6 122.8(2) . .
C10 C9 C6 126.5(2) . .
N3 C9 K1 72.50(12) . 2_666
C10 C9 K1 76.15(14) . 2_666
C6 C9 K1 125.17(14) . 2_666
C11 C10 C9 106.8(2) . .
C11 C10 K1 71.38(14) . 2_666
C9 C10 K1 78.74(14) . 2_666
C11 C10 H10 126.6 . .
C9 C10 H10 126.6 . .
K1 C10 H10 115.6 2_666 .
C10 C11 C12 106.6(2) . .
C10 C11 K1 83.29(15) . 2_666
C12 C11 K1 73.77(14) . 2_666
C10 C11 H11 126.7 . .
C12 C11 H11 126.7 . .
K1 C11 H11 109.4 2_666 .
N3 C12 C11 110.0(2) . .
N3 C12 C13 120.2(2) . .
C11 C12 C13 129.9(2) . .
N3 C12 K1 82.10(13) . 2_666
C11 C12 K1 79.70(15) . 2_666
C13 C12 K1 105.91(15) . 2_666
N4 C13 C12 120.6(2) . .
N4 C13 H13 119.7 . .
C12 C13 H13 119.7 . .
C15 C14 C19 119.0(2) . .
C15 C14 N4 122.5(2) . .
C19 C14 N4 118.5(2) . .
C15 C14 K1 67.34(13) . .
C19 C14 K1 116.21(16) . .
N4 C14 K1 86.97(13) . .
C16 C15 C14 121.9(2) . .
C16 C15 K1 104.94(16) . .
C14 C15 K1 88.22(14) . .
C16 C15 H15 119.1 . .
C14 C15 H15 119.1 . .
K1 C15 H15 76.5 . .
C15 C16 C17 119.2(2) . .
C15 C16 C16A 119.9(3) . .
C17 C16 C16A 120.9(3) . .
C16 C16A H16A 109.5 . .
C16 C16A H16B 109.5 . .
H16A C16A H16B 109.5 . .
C16 C16A H16C 109.5 . .
H16A C16A H16C 109.5 . .
H16B C16A H16C 109.5 . .
C18 C17 C16 118.8(2) . .
C18 C17 C17A 119.7(3) . .
C16 C17 C17A 121.5(2) . .
C17 C17A H17A 109.5 . .
C17 C17A H17B 109.5 . .
H17A C17A H17B 109.5 . .
C17 C17A H17C 109.5 . .
H17A C17A H17C 109.5 . .
H17B C17A H17C 109.5 . .
C17 C18 C19 122.3(2) . .
C17 C18 H18 118.9 . .
C19 C18 H18 118.9 . .
C18 C19 C14 118.8(2) . .
C18 C19 N5 123.5(2) . .
C14 C19 N5 117.6(2) . .
N5 C20 C21 120.7(2) . .
N5 C20 H20 119.6 . .
C21 C20 H20 119.6 . .
N6 C21 C22 107.3(2) . .
N6 C21 C20 121.5(2) . .
C22 C21 C20 131.3(3) . .
C21 C22 C23 107.3(2) . .
C21 C22 H22 126.4 . .
C23 C22 H22 126.4 . .
C24 C23 C22 108.4(2) . .
C24 C23 H23 125.8 . .
C22 C23 H23 125.8 . .
N6 C24 C23 107.0(2) . .
N6 C24 C25 122.2(2) . .
C23 C24 C25 130.8(2) . .
C28 C25 C24 109.1(2) . .
C28 C25 C26 109.2(2) . .
C24 C25 C26 109.0(2) . .
C28 C25 C27 109.8(2) . .
C24 C25 C27 110.2(2) . .
C26 C25 C27 109.5(2) . .
C25 C26 H26A 109.5 . .
C25 C26 H26B 109.5 . .
H26A C26 H26B 109.5 . .
C25 C26 H26C 109.5 . .
H26A C26 H26C 109.5 . .
H26B C26 H26C 109.5 . .
C25 C27 H27A 109.5 . .
C25 C27 H27B 109.5 . .
H27A C27 H27B 109.5 . .
C25 C27 H27C 109.5 . .
H27A C27 H27C 109.5 . .
H27B C27 H27C 109.5 . .
N7 C28 C29 106.8(2) . .
N7 C28 C25 122.2(2) . .
C29 C28 C25 131.0(2) . .
C28 C29 C30 107.9(2) . .
C28 C29 H29 126.1 . .
C30 C29 H29 126.1 . .
C31 C30 C29 107.7(2) . .
C31 C30 H30 126.1 . .
C29 C30 H30 126.1 . .
C30 C31 N7 107.5(2) . .
C30 C31 C32 132.6(3) . .
N7 C31 C32 119.9(2) . .
N8 C32 C31 119.6(2) . .
N8 C32 H32 120.2 . .
C31 C32 H32 120.2 . .
C34 C33 C38 118.7(2) . .
C34 C33 N8 124.0(2) . .
C38 C33 N8 117.3(2) . .
C33 C34 C35 122.5(3) . .
C33 C34 H34 118.7 . .
C35 C34 H34 118.7 . .
C34 C35 C36 118.5(2) . .
C34 C35 C35A 120.3(3) . .
C36 C35 C35A 121.2(2) . .
C35 C35A H35A 109.5 . .
C35 C35A H35B 109.5 . .
H35A C35A H35B 109.5 . .
C35 C35A H35C 109.5 . .
H35A C35A H35C 109.5 . .
H35B C35A H35C 109.5 . .
C37 C36 C35 119.0(2) . .
C37 C36 C36A 120.7(3) . .
C35 C36 C36A 120.3(2) . .
C36 C36A H36A 109.5 . .
C36 C36A H36B 109.5 . .
H36A C36A H36B 109.5 . .
C36 C36A H36C 109.5 . .
H36A C36A H36C 109.5 . .
H36B C36A H36C 109.5 . .
C38 C37 C36 122.0(2) . .
C38 C37 H37 119.0 . .
C36 C37 H37 119.0 . .
C37 C38 C33 119.3(2) . .
C37 C38 N1 121.4(2) . .
C33 C38 N1 119.2(2) . .
C2S C1S C6S 119.9(4) . .
C2S C1S K1 72.8(2) . .
C6S C1S K1 125.8(2) . .
C2S C1S H1S 120.0 . .
C6S C1S H1S 120.0 . .
K1 C1S H1S 73.1 . .
C1S C2S C3S 119.9(4) . .
C1S C2S K1 84.9(2) . .
C3S C2S K1 119.9(3) . .
C1S C2S H2S 120.1 . .
C3S C2S H2S 120.1 . .
K1 C2S H2S 65.8 . .
C2S C3S C4S 120.8(4) . .
C2S C3S H3S 119.6 . .
C4S C3S H3S 119.6 . .
C5S C4S C3S 119.5(4) . .
C5S C4S H4S 120.3 . .
C3S C4S H4S 120.3 . .
C6S C5S C4S 118.9(4) . .
C6S C5S H5S 120.5 . .
C4S C5S H5S 120.5 . .
C5S C6S C1S 121.0(4) . .
C5S C6S H6S 119.5 . .
C1S C6S H6S 119.5 . .
C12S C7S C8S 122.3(7) . .
C12S C7S H7S 118.8 . .
C8S C7S H7S 118.8 . .
C9S C8S C7S 122.0(7) . .
C9S C8S H8S 119.0 . .
C7S C8S H8S 119.0 . .
C8S C9S C10S 118.0(9) . .
C8S C9S H9S 121.0 . .
C10S C9S H9S 121.0 . .
C11S C10S C9S 119.0(9) . .
C11S C10S H10S 120.5 . .
C9S C10S H10S 120.5 . .
C12S C11S C10S 120.2(9) . .
C12S C11S H11S 119.9 . .
C10S C11S H11S 119.9 . .
C7S C12S C11S 118.4(8) . .
C7S C12S H12S 120.8 . .
C11S C12S H12S 120.8 . .
C18S C13S C14S 120.0(5) . .
C18S C13S H13S 120.0 . .
C14S C13S H13S 120.0 . .
C15S C14S C13S 120.4(6) . .
C15S C14S H14S 119.8 . .
C13S C14S H14S 119.8 . .
C14S C15S C16S 119.8(6) . .
C14S C15S H15S 120.1 . .
C16S C15S H15S 120.1 . .
C15S C16S C17S 120.9(6) . .
C15S C16S H16S 119.5 . .
C17S C16S H16S 119.5 . .
C16S C17S C18S 120.1(6) . .
C16S C17S H17S 120.0 . .
C18S C17S H17S 120.0 . .
C13S C18S C17S 118.7(6) . .
C13S C18S H18S 120.7 . .
C17S C18S H18S 120.7 . .
C24S C19S C20S 121.5(4) . .
C24S C19S H19S 119.2 . .
C20S C19S H19S 119.2 . .
C19S C20S C21S 119.3(4) . .
C19S C20S H20S 120.3 . .
C21S C20S H20S 120.3 . .
C22S C21S C20S 119.6(4) . .
C22S C21S H21S 120.2 . .
C20S C21S H21S 120.2 . .
C23S C22S C21S 119.0(4) . .
C23S C22S H22S 120.5 . .
C21S C22S H22S 120.5 . .
C22S C23S C24S 121.1(3) . .
C22S C23S H23S 119.5 . .
C24S C23S H23S 119.5 . .
C19S C24S C23S 119.4(3) . .
C19S C24S H24S 120.3 . .
C23S C24S H24S 120.3 . .
C27' C26S C25' 120.3 . .
C27' C26S C25S 140.7 . .
C25' C26S C25S 23.4 . .
C27' C26S C27S 24.1 . .
C25' C26S C27S 97.6 . .
C25S C26S C27S 120.0 . .
C27' C26S H26S 98.0 . .
C25' C26S H26S 141.7 . .
C25S C26S H26S 120.0 . .
C27S C26S H26S 120.0 . .
C26S C25S C30S 120.0 . .
C26S C25S H25S 120.0 . .
C30S C25S H25S 120.0 . .
C26S C27S C28S 120.0 . .
C26S C27S H27S 120.0 . .
C28S C27S H27S 120.0 . .
C29S C28S C27S 120.0 . .
C29S C28S H28S 120.0 . .
C27S C28S H28S 120.0 . .
C30S C29S C28S 120.0 . .
C30S C29S H29S 120.0 . .
C28S C29S H29S 120.0 . .
C29S C30S C25S 120.0 . .
C29S C30S H30S 120.0 . .
C25S C30S H30S 120.0 . .
C30' C29' C28' 121.8 . .
C30' C29' H29' 119.1 . .
C28' C29' H29' 119.1 . .
C29' C28' C27' 118.0 . .
C29' C28' H28' 121.0 . .
C27' C28' H28' 121.0 . .
C26S C27' C28' 119.7 . .
C26S C27' H27' 120.2 . .
C28' C27' H27' 120.2 . .
C29' C30' C25' 112.8 . .
C29' C30' H30' 123.6 . .
C25' C30' H30' 123.6 . .
C26S C25' C30' 127.1 . .
C26S C25' H25S 93.7 . .
C30' C25' H25S 137.1 . .
C26S C25' H25' 116.4 . .
C30' C25' H25' 116.4 . .
H25S C25' H25' 26.5 . .

loop_
_geom_bond_atom_site_label_1
_geom_bond_atom_site_label_2
_geom_bond_distance
_geom_bond_site_symmetry_2
U1 O1 1.7956(16) .
U1 O2 1.8027(16) .
U1 O3 2.1864(18) .
U1 N2 2.476(2) .
U1 N3 2.504(2) .
U1 N1 2.531(2) .
U1 N4 2.603(2) .
U1 K1 3.7853(11) .
U1 K1 4.1084(11) 2_666
K1 O3 2.6609(19) .
K1 O2 2.8130(19) .
K1 O2 2.8382(17) 2_666
K1 C12 3.007(2) 2_666
K1 C11 3.081(3) 2_666
K1 C15 3.109(3) .
K1 N3 3.133(2) 2_666
K1 C10 3.229(3) 2_666
K1 C9 3.261(2) 2_666
K1 C14 3.367(2) .
K1 C2S 3.373(4) .
K1 C1S 3.516(4) .
O2 K1 2.8382(18) 2_666
O3 H3A 0.9300 .
N1 C1 1.298(3) .
N1 C38 1.428(3) .
N2 C5 1.356(3) .
N2 C2 1.390(3) .
N3 C9 1.356(3) .
N3 C12 1.387(3) .
N3 K1 3.133(2) 2_666
N4 C13 1.298(3) .
N4 C14 1.420(3) .
N5 C20 1.279(3) .
N5 C19 1.405(3) .
N6 C24 1.363(3) .
N6 C21 1.373(3) .
N6 H6 0.8600 .
N7 C28 1.368(3) .
N7 C31 1.377(3) .
N7 H7 0.8600 .
N8 C32 1.278(4) .
N8 C33 1.409(3) .
C1 C2 1.407(4) .
C1 H1 0.9300 .
C2 C3 1.392(4) .
C3 C4 1.384(4) .
C3 H3 0.9300 .
C4 C5 1.405(4) .
C4 H4 0.9300 .
C5 C6 1.517(3) .
C6 C9 1.517(3) .
C6 C7 1.533(4) .
C6 C8 1.547(3) .
C7 H7A 0.9600 .
C7 H7B 0.9600 .
C7 H7C 0.9600 .
C8 H8A 0.9600 .
C8 H8B 0.9600 .
C8 H8C 0.9600 .
C9 C10 1.412(3) .
C9 K1 3.261(2) 2_666
C10 C11 1.391(4) .
C10 K1 3.229(3) 2_666
C10 H10 0.9300 .
C11 C12 1.399(3) .
C11 K1 3.081(3) 2_666
C11 H11 0.9300 .
C12 C13 1.413(4) .
C12 K1 3.007(2) 2_666
C13 H13 0.9300 .
C14 C15 1.394(3) .
C14 C19 1.402(3) .
C15 C16 1.389(4) .
C15 H15 0.9300 .
C16 C17 1.403(4) .
C16 C16A 1.511(4) .
C16A H16A 0.9600 .
C16A H16B 0.9600 .
C16A H16C 0.9600 .
C17 C18 1.389(4) .
C17 C17A 1.510(4) .
C17A H17A 0.9600 .
C17A H17B 0.9600 .
C17A H17C 0.9600 .
C18 C19 1.391(4) .
C18 H18 0.9300 .
C20 C21 1.433(4) .
C20 H20 0.9300 .
C21 C22 1.380(4) .
C22 C23 1.400(4) .
C22 H22 0.9300 .
C23 C24 1.378(4) .
C23 H23 0.9300 .
C24 C25 1.516(4) .
C25 C28 1.511(3) .
C25 C26 1.533(3) .
C25 C27 1.537(4) .
C26 H26A 0.9600 .
C26 H26B 0.9600 .
C26 H26C 0.9600 .
C27 H27A 0.9600 .
C27 H27B 0.9600 .
C27 H27C 0.9600 .
C28 C29 1.391(4) .
C29 C30 1.407(4) .
C29 H29 0.9300 .
C30 C31 1.372(4) .
C30 H30 0.9300 .
C31 C32 1.431(4) .
C32 H32 0.9300 .
C33 C34 1.386(4) .
C33 C38 1.397(4) .
C34 C35 1.391(4) .
C34 H34 0.9300 .
C35 C36 1.404(4) .
C35 C35A 1.504(4) .
C35A H35A 0.9600 .
C35A H35B 0.9600 .
C35A H35C 0.9600 .
C36 C37 1.389(4) .
C36 C36A 1.512(4) .
C36A H36A 0.9600 .
C36A H36B 0.9600 .
C36A H36C 0.9600 .
C37 C38 1.389(3) .
C37 H37 0.9300 .
C1S C2S 1.338(6) .
C1S C6S 1.369(5) .
C1S H1S 0.9300 .
C2S C3S 1.362(6) .
C2S H2S 0.9300 .
C3S C4S 1.370(7) .
C3S H3S 0.9300 .
C4S C5S 1.365(7) .
C4S H4S 0.9300 .
C5S C6S 1.363(6) .
C5S H5S 0.9300 .
C6S H6S 0.9300 .
C7S C12S 1.308(8) .
C7S C8S 1.321(9) .
C7S H7S 0.9300 .
C8S C9S 1.301(10) .
C8S H8S 0.9300 .
C9S C10S 1.376(15) .
C9S H9S 0.9300 .
C10S C11S 1.369(16) .
C10S H10S 0.9300 .
C11S C12S 1.337(12) .
C11S H11S 0.9300 .
C12S H12S 0.9300 .
C13S C18S 1.327(9) .
C13S C14S 1.363(10) .
C13S H13S 0.9300 .
C14S C15S 1.317(8) .
C14S H14S 0.9300 .
C15S C16S 1.319(8) .
C15S H15S 0.9300 .
C16S C17S 1.335(7) .
C16S H16S 0.9300 .
C17S C18S 1.358(9) .
C17S H17S 0.9300 .
C18S H18S 0.9300 .
C19S C24S 1.337(6) .
C19S C20S 1.364(7) .
C19S H19S 0.9300 .
C20S C21S 1.383(6) .
C20S H20S 0.9300 .
C21S C22S 1.379(6) .
C21S H21S 0.9300 .
C22S C23S 1.365(5) .
C22S H22S 0.9300 .
C23S C24S 1.371(5) .
C23S H23S 0.9300 .
C24S H24S 0.9300 .
C26S C27' 1.2891 .
C26S C25' 1.3041 .
C26S C25S 1.3900 .
C26S C27S 1.3900 .
C26S H26S 0.9300 .
C25S C30S 1.3900 .
C25S H25S 0.9300 .
C27S C28S 1.3900 .
C27S H27S 0.9300 .
C28S C29S 1.3900 .
C28S H28S 0.9300 .
C29S C30S 1.3900 .
C29S H29S 0.9300 .
C30S H30S 0.9300 .
C29' C30' 1.3607 .
C29' C28' 1.4127 .
C29' H29' 0.9300 .
C28' C27' 1.4201 .
C28' H28' 0.9300 .
C27' H27' 0.9300 .
C30' C25' 1.3998 .
C30' H30' 0.9300 .
C25' H25S 1.4636 .
C25' H25' 0.9300 .
